data_7101816
loop_
_publ_author_name
'Mukhopadhyay, Uday'
'Grunert, C Matthias'
'Kusz, Joachim'
'Reiman, Sergey'
'G\"utlich, P'
'Bernal, Ivan'

_publ_section_title
;
 57Fe M\"ossbauer spectroscopy predicts superstructure for
 K0.08[Cu(II)(N,N'app)Cl]2[Fe(III)(CN)6].0.92H3O.3H2O.
;
_journal_issue 14
_journal_name_full 'Chemical communications (Cambridge, England)'
_journal_page_first 1444
_journal_page_last 1446
_journal_paper_doi 10.1039/b615130b
_journal_year 2007
_chemical_formula_sum 'C26 H63.84 Cl2 Cu2 Fe K0.08 N14 O3.92'
_chemical_formula_weight 892.43
_chemical_name_systematic
;
?
;
_space_group_IT_number 12
_symmetry_cell_setting monoclinic
_symmetry_space_group_name_Hall '-I 2y'
_symmetry_space_group_name_H-M 'I 1 2/m 1'
_atom_sites_solution_hydrogens geom
_atom_sites_solution_primary direct
_atom_sites_solution_secondary difmap
_audit_creation_method SHELXL-97
_cell_angle_alpha 90.00
_cell_angle_beta 104.17(2)
_cell_angle_gamma 90.00
_cell_formula_units_Z 2
_cell_length_a 9.786(2)
_cell_length_b 13.998(5)
_cell_length_c 14.643(2)
_cell_measurement_reflns_used 35
_cell_measurement_temperature 200(2)
_cell_measurement_theta_max 27
_cell_measurement_theta_min 8
_cell_volume 1944.8(8)
_computing_cell_refinement 'KM4 KUMA Diffraction'
_computing_data_collection 'KM4 KUMA Diffraction'
_computing_data_reduction 'Omnibus-BLP (E.Galdecka,2002)'
_computing_molecular_graphics 'PLATON (Spek,2003)'
_computing_publication_material 'SHELXL-97 (Sheldrick, 1997)'
_computing_structure_refinement 'SHELXL-97 (Sheldrick, 1997)'
_computing_structure_solution 'SHELXS-97 (Sheldrick, 1990)'
_diffrn_ambient_temperature 200(2)
_diffrn_detector_area_resol_mean 'point detector'
_diffrn_measured_fraction_theta_full 0.882
_diffrn_measured_fraction_theta_max 0.882
_diffrn_measurement_device_type 'KM4 KUMA Diffraction'
_diffrn_measurement_method 'profile data from \q/2\q scan'
_diffrn_radiation_monochromator graphite
_diffrn_radiation_source 'fine-focus sealed tube'
_diffrn_radiation_type MoK\a
_diffrn_radiation_wavelength 0.71073
_diffrn_reflns_av_R_equivalents 0.0223
_diffrn_reflns_av_sigmaI/netI 0.0265
_diffrn_reflns_limit_h_max 11
_diffrn_reflns_limit_h_min -11
_diffrn_reflns_limit_k_max 0
_diffrn_reflns_limit_k_min -16
_diffrn_reflns_limit_l_max 16
_diffrn_reflns_limit_l_min 0
_diffrn_reflns_number 1661
_diffrn_reflns_theta_full 24.95
_diffrn_reflns_theta_max 24.95
_diffrn_reflns_theta_min 2.04
_diffrn_standards_interval_count 60
_diffrn_standards_number 2
_exptl_absorpt_coefficient_mu 1.649
_exptl_absorpt_correction_type none
_exptl_crystal_colour black
_exptl_crystal_density_diffrn 1.524
_exptl_crystal_density_method 'not measured'
_exptl_crystal_description polyhedron
_exptl_crystal_F_000 937
_exptl_crystal_size_max 0.34
_exptl_crystal_size_mid 0.20
_exptl_crystal_size_min 0.18
_refine_diff_density_max 0.689
_refine_diff_density_min -1.140
_refine_diff_density_rms 0.113
_refine_ls_extinction_method none
_refine_ls_goodness_of_fit_ref 1.187
_refine_ls_hydrogen_treatment constr
_refine_ls_matrix_type full
_refine_ls_number_parameters 123
_refine_ls_number_reflns 1589
_refine_ls_number_restraints 0
_refine_ls_restrained_S_all 1.187
_refine_ls_R_factor_all 0.0718
_refine_ls_R_factor_gt 0.0520
_refine_ls_shift/su_max 0.007
_refine_ls_shift/su_mean 0.000
_refine_ls_structure_factor_coef Fsqd
_refine_ls_weighting_details 'calc w=1/[\s^2^(Fo^2^)+(0.0426P)^2^+21.6022P] where P=(Fo^2^+2Fc^2^)/3'
_refine_ls_weighting_scheme calc
_refine_ls_wR_factor_gt 0.1247
_refine_ls_wR_factor_ref 0.1408
_reflns_number_gt 1307
_reflns_number_total 1589
_reflns_threshold_expression >2sigma(I)
_cod_data_source_file b615130b.txt
_cod_data_source_block ber6_200
_cod_original_sg_symbol_H-M 'I 2/m'
_cod_database_code 7101816

loop_
_symmetry_equiv_pos_as_xyz
'x, y, z'
'-x, y, -z'
'x+1/2, y+1/2, z+1/2'
'-x+1/2, y+1/2, -z+1/2'
'-x, -y, -z'
'x, -y, z'
'-x+1/2, -y+1/2, -z+1/2'
'x+1/2, -y+1/2, z+1/2'

loop_
_atom_site_label
_atom_site_type_symbol
_atom_site_fract_x
_atom_site_fract_y
_atom_site_fract_z
_atom_site_U_iso_or_equiv
_atom_site_adp_type
_atom_site_occupancy
_atom_site_symmetry_multiplicity
_atom_site_calc_flag
_atom_site_refinement_flags
_atom_site_disorder_assembly
_atom_site_disorder_group
Cu2 Cu 0.49712(9) 0.5000 1.18598(6) 0.0226(3) Uani 1 2 d S . .
Cl2 Cl 0.3124(3) 0.5000 1.0406(2) 0.0630(8) Uani 1 2 d S . .
N1 N 0.4110(5) 0.4125(4) 1.2685(4) 0.0386(13) Uani 1 1 d . . .
N2 N 0.6188(5) 0.3996(4) 1.1485(4) 0.0363(13) Uani 1 1 d . . .
H1N H 0.6276 0.4142 1.0890 0.044 Uiso 1 1 calc R . .
H2N H 0.7072 0.4045 1.1884 0.044 Uiso 1 1 calc R . .
C1 C 0.5746(8) 0.2988(5) 1.1481(6) 0.058(2) Uani 1 1 d . . .
H11 H 0.6479 0.2576 1.1325 0.070 Uiso 1 1 calc R . .
H21 H 0.4863 0.2896 1.0986 0.070 Uiso 1 1 calc R . .
C2 C 0.5515(8) 0.2698(5) 1.2402(7) 0.071(3) Uani 1 1 d . . .
H12 H 0.6316 0.2929 1.2906 0.085 Uiso 1 1 calc R . .
H22 H 0.5511 0.1991 1.2434 0.085 Uiso 1 1 calc R . .
C3 C 0.4154(8) 0.3071(5) 1.2592(6) 0.062(2) Uani 1 1 d . . .
H13 H 0.3356 0.2867 1.2072 0.075 Uiso 1 1 calc R A 2
H23 H 0.4023 0.2776 1.3180 0.075 Uiso 1 1 calc R A 2
C4 C 0.2639(7) 0.4451(6) 1.2558(5) 0.0474(18) Uani 1 1 d . . .
H14 H 0.2249 0.4208 1.3077 0.057 Uiso 1 1 calc R . .
H24 H 0.2048 0.4208 1.1955 0.057 Uiso 1 1 calc R . .
C8 C 0.4926(7) 0.4455(6) 1.3629(4) 0.059(2) Uani 1 1 d . . .
H18 H 0.5905 0.4212 1.3757 0.071 Uiso 1 1 calc R . .
H28 H 0.4487 0.4212 1.4124 0.071 Uiso 1 1 calc R . .
Fe1 Fe 0.0000 0.5000 0.5000 0.0206(4) Uani 1 4 d S . .
N3 N -0.2142(5) 0.6551(4) 0.5221(4) 0.0367(12) Uani 1 1 d . . .
N4 N 0.1358(8) 0.5000 0.7143(5) 0.044(2) Uani 1 2 d S . .
C5 C -0.1338(6) 0.5980(4) 0.5148(4) 0.0273(13) Uani 1 1 d . . .
C6 C 0.0838(8) 0.5000 0.6351(6) 0.0272(18) Uani 1 2 d S . .
O1W O 0.3490(14) 0.1668(7) 1.4893(10) 0.133(5) Uani 0.92 1 d P B 1
K1 K 0.399(4) 0.188(3) 1.473(3) 0.080(11) Uiso 0.08 1 d P . 2

loop_
_atom_site_aniso_label
_atom_site_aniso_U_11
_atom_site_aniso_U_22
_atom_site_aniso_U_33
_atom_site_aniso_U_23
_atom_site_aniso_U_13
_atom_site_aniso_U_12
Cu2 0.0206(5) 0.0262(5) 0.0213(5) 0.000 0.0057(4) 0.000
Cl2 0.0627(18) 0.072(2) 0.0553(17) 0.000 0.0167(14) 0.000
N1 0.027(3) 0.053(3) 0.034(3) 0.013(3) 0.004(2) -0.005(3)
N2 0.029(3) 0.039(3) 0.039(3) -0.013(3) 0.004(2) 0.003(2)
C1 0.037(4) 0.041(4) 0.087(6) -0.026(4) -0.004(4) 0.004(3)
C2 0.047(5) 0.034(4) 0.117(8) 0.021(5) -0.011(5) 0.000(3)
C3 0.044(4) 0.047(5) 0.085(6) 0.037(4) -0.005(4) -0.014(4)
C4 0.028(3) 0.084(5) 0.034(3) 0.014(3) 0.012(3) -0.007(3)
C8 0.037(4) 0.113(7) 0.025(3) 0.021(4) 0.001(3) -0.012(4)
Fe1 0.0207(8) 0.0199(8) 0.0197(8) 0.000 0.0023(6) 0.000
N3 0.035(3) 0.033(3) 0.043(3) -0.002(2) 0.011(2) 0.003(3)
N4 0.046(5) 0.055(5) 0.024(4) 0.000 -0.005(4) 0.000
C5 0.025(3) 0.032(3) 0.023(3) -0.001(3) 0.002(2) -0.004(3)
C6 0.023(4) 0.027(4) 0.032(5) 0.000 0.006(4) 0.000
O1W 0.165(12) 0.058(7) 0.179(11) 0.003(7) 0.045(9) 0.050(7)

loop_
_atom_type_symbol
_atom_type_description
_atom_type_scat_dispersion_real
_atom_type_scat_dispersion_imag
_atom_type_scat_source
C C 0.0033 0.0016 'International Tables Vol C Tables 4.2.6.8 and 6.1.1.4'
H H 0.0000 0.0000 'International Tables Vol C Tables 4.2.6.8 and 6.1.1.4'
Cl Cl 0.1484 0.1585 'International Tables Vol C Tables 4.2.6.8 and 6.1.1.4'
Cu Cu 0.3201 1.2651 'International Tables Vol C Tables 4.2.6.8 and 6.1.1.4'
Fe Fe 0.3463 0.8444 'International Tables Vol C Tables 4.2.6.8 and 6.1.1.4'
N N 0.0061 0.0033 'International Tables Vol C Tables 4.2.6.8 and 6.1.1.4'
O O 0.0106 0.0060 'International Tables Vol C Tables 4.2.6.8 and 6.1.1.4'
K K 0.2009 0.2494 'International Tables Vol C Tables 4.2.6.8 and 6.1.1.4'

loop_
_geom_angle_atom_site_label_1
_geom_angle_atom_site_label_2
_geom_angle_atom_site_label_3
_geom_angle
_geom_angle_site_symmetry_1
_geom_angle_site_symmetry_3
N2 Cu2 N2 89.1(3) 6_565 .
N2 Cu2 N1 160.4(2) 6_565 .
N2 Cu2 N1 95.8(2) . .
N2 Cu2 N1 95.8(2) 6_565 6_565
N2 Cu2 N1 160.4(2) . 6_565
N1 Cu2 N1 73.7(3) . 6_565
N2 Cu2 Cl2 97.16(16) 6_565 .
N2 Cu2 Cl2 97.16(16) . .
N1 Cu2 Cl2 101.07(15) . .
N1 Cu2 Cl2 101.07(15) 6_565 .
Cu2 Cl2 K1 111.8(8) . 7_557
Cu2 Cl2 K1 111.8(8) . 4_557
K1 Cl2 K1 104.8(17) 7_557 4_557
C4 N1 C3 110.1(5) . .
C4 N1 C8 107.8(5) . .
C3 N1 C8 111.8(6) . .
C4 N1 Cu2 105.7(4) . .
C3 N1 Cu2 121.1(5) . .
C8 N1 Cu2 99.1(4) . .
C1 N2 Cu2 118.6(4) . .
N2 C1 C2 111.7(6) . .
C1 C2 C3 114.2(6) . .
N1 C3 C2 113.9(6) . .
N1 C3 K1 111.9(9) . .
C2 C3 K1 103.3(9) . .
N1 C4 C4 108.0(4) . 6_565
N1 C8 C8 108.0(4) . 6_565
C5 Fe1 C5 179.998(1) . 5_566
C5 Fe1 C5 90.3(3) . 2_556
C5 Fe1 C5 89.7(3) 5_566 2_556
C5 Fe1 C5 89.7(3) . 6_565
C5 Fe1 C5 90.3(3) 5_566 6_565
C5 Fe1 C5 179.999(1) 2_556 6_565
C5 Fe1 C6 89.1(2) . 5_566
C5 Fe1 C6 90.9(2) 5_566 5_566
C5 Fe1 C6 90.9(2) 2_556 5_566
C5 Fe1 C6 89.1(2) 6_565 5_566
C5 Fe1 C6 90.9(2) . .
C5 Fe1 C6 89.1(2) 5_566 .
C5 Fe1 C6 89.1(2) 2_556 .
C5 Fe1 C6 90.9(2) 6_565 .
C6 Fe1 C6 179.998(2) 5_566 .
C5 N3 K1 173.0(9) . 5_567
N3 C5 Fe1 178.8(5) . .
N4 C6 Fe1 178.7(8) . .
K1 K1 N3 125.4(14) 2_658 5_567
K1 K1 Cl2 125.6(10) 2_658 7_557
N3 K1 Cl2 102.8(12) 5_567 7_557
K1 K1 C3 95(2) 2_658 .
N3 K1 C3 80.1(11) 5_567 .
Cl2 K1 C3 118.3(13) 7_557 .

loop_
_geom_bond_atom_site_label_1
_geom_bond_atom_site_label_2
_geom_bond_distance
_geom_bond_site_symmetry_2
Cu2 N2 2.003(5) 6_565
Cu2 N2 2.003(5) .
Cu2 N1 2.041(5) .
Cu2 N1 2.041(5) 6_565
Cu2 Cl2 2.432(3) .
Cl2 K1 3.32(4) 7_557
Cl2 K1 3.32(4) 4_557
N1 C4 1.478(8) .
N1 C3 1.484(10) .
N1 C8 1.489(8) .
N2 C1 1.475(9) .
C1 C2 1.478(12) .
C2 C3 1.519(12) .
C3 K1 3.59(4) .
C4 C4 1.537(16) 6_565
C8 C8 1.527(17) 6_565
Fe1 C5 1.945(6) .
Fe1 C5 1.945(6) 5_566
Fe1 C5 1.945(6) 2_556
Fe1 C5 1.945(6) 6_565
Fe1 C6 1.947(8) 5_566
Fe1 C6 1.947(8) .
N3 C5 1.145(7) .
N3 K1 2.85(5) 5_567
N4 C6 1.148(11) .
K1 K1 1.94(8) 2_658
K1 N3 2.85(5) 5_567
K1 Cl2 3.33(4) 7_557
